data_9017471
loop_
_publ_author_name
'Parakhonskiy, G.'
'Dubrovinskaia, N.'
'Bykova, E.'
'Wirth, R.'
'Dubrovinsky, L.'

_publ_section_title
;
 High pressure synthesis and investigation of single crystals
 of metastable boron phases
 Note: alpha-tetragonal phase
;
_journal_name_full 'High Pressure Research'
_journal_page_first 673
_journal_page_last 683
_journal_volume 33
_journal_year 2013
_chemical_compound_source Synthetic
_chemical_formula_sum B
_chemical_name_mineral Boron
_space_group_IT_number 134
_space_group_name_Hall 'P 4n 2 -1n'
_space_group_name_H-M_alt 'P 42/n n m :1'
_symmetry_space_group_name_H-M 'P 42/n n m :1'
_cell_angle_alpha 90
_cell_angle_beta 90
_cell_angle_gamma 90
_cell_length_a 8.708
_cell_length_b 8.708
_cell_length_c 5.0750
_cell_formula_units_Z 50
_cell_volume 384.834
_database_code_amcsd 0020599
_exptl_crystal_density_diffrn 2.332
_cod_data_source_file inputs/fixed/downloads/15/15218.cif
_cod_data_source_block 15218
_cod_depositor_comments
;

2024-06-04
Z value and formula fixed to values more according to usual
chemical conventions.                 miguel
;
_cod_original_formula_sum B25
_cod_original_formula_units_Z 2
_cod_original_sg_symbol_H-M 'P 42/n n m'
_cod_database_code 9017471

loop_
_space_group_symop_operation_xyz
x,y,z
-y,-x,z
1/2+y,1/2+x,1/2-z
y,-x,-z
1/2-y,1/2+x,1/2+z
1/2+x,1/2-y,1/2+z
-x,y,-z
1/2+x,1/2+y,1/2-z
-x,-y,z
y,x,z
1/2-y,1/2-x,1/2-z
-y,x,-z
1/2+y,1/2-x,1/2+z
1/2-x,1/2+y,1/2+z
x,-y,-z
1/2-x,1/2-y,1/2-z

loop_
_atom_site_label
_atom_site_fract_x
_atom_site_fract_y
_atom_site_fract_z
B1 0.00000 0.00000 0.50000
B2 0.12390 0.12390 0.36850
B3 0.24580 0.24580 0.58970
B4 0.31610 0.10420 0.39070
B5 0.22880 0.08270 0.08190

loop_
_cod_related_entry_id
_cod_related_entry_database
_cod_related_entry_code
1 AMCSD 0020599
